data_2020555
loop_
_publ_author_name
'Kim, Sun Woo'
'Emge, Thomas J.'
'Greenblatt, Martha'

_publ_section_title
;
 A new one-dimensional strontium vanadium tellurite, Sr~7~V~4~Te~12~O~41~
;
_journal_coeditor_code OV3079
_journal_issue 8
_journal_name_full 'Acta Crystallographica Section C'
_journal_page_first
;
;
_journal_paper_doi 10.1107/S2053229616011475
_journal_volume 72
_journal_year 2016
_chemical_formula_iupac 'Sr7 V4 Te12 O41'
_chemical_formula_moiety 'O41 Sr7 Te12 V4'
_chemical_formula_sum 'O41 Sr7 Te12 V4'
_chemical_formula_weight 3004.30
_chemical_name_common
;
Strontium vanadium tellurite
;
_chemical_name_systematic
;
Heptastrontium tetravanadium dodecatelluride hentetracontaoxide
;
_space_group_crystal_system triclinic
_space_group_IT_number 2
_space_group_name_Hall '-P 1'
_space_group_name_H-M_alt 'P -1'
_symmetry_space_group_name_Hall '-P 1'
_symmetry_space_group_name_H-M 'P -1'
_audit_creation_method SHELXL-2014/7
_cell_angle_alpha 96.7621(12)
_cell_angle_beta 91.9467(12)
_cell_angle_gamma 100.1115(12)
_cell_formula_units_Z 1
_cell_length_a 7.1772(5)
_cell_length_b 9.9314(6)
_cell_length_c 14.4116(9)
_cell_measurement_reflns_used 4967
_cell_measurement_temperature 100(2)
_cell_measurement_theta_max 33.18
_cell_measurement_theta_min 2.38
_cell_volume 1002.69(11)
_computing_cell_refinement
;
SAINT (Bruker, 2012)
;
_computing_data_collection
;
APEX2 (Bruker, 2012)
;
_computing_data_reduction
;
SAINT (Bruker, 2012)
;
_computing_molecular_graphics
;
SHELXTL (Sheldrick, 2008)
;
_computing_publication_material
;
SHELXTL (Sheldrick, 2008)
;
_computing_structure_refinement
;
SHELXL2014 (Sheldrick, 2015)
;
_computing_structure_solution
;
SHELXS97 (Sheldrick, 2008)
;
_diffrn_ambient_temperature 100(2)
_diffrn_measured_fraction_theta_full 0.999
_diffrn_measured_fraction_theta_max 0.995
_diffrn_measurement_device_type 'Bruker SMART APEX CCD'
_diffrn_measurement_method '\f and \w scans'
_diffrn_radiation_type MoK\a
_diffrn_radiation_wavelength 0.71073
_diffrn_reflns_av_R_equivalents 0.0349
_diffrn_reflns_limit_h_max 9
_diffrn_reflns_limit_h_min -9
_diffrn_reflns_limit_k_max 13
_diffrn_reflns_limit_k_min -13
_diffrn_reflns_limit_l_max 19
_diffrn_reflns_limit_l_min -19
_diffrn_reflns_number 12141
_diffrn_reflns_theta_full 25.242
_diffrn_reflns_theta_max 29.125
_diffrn_reflns_theta_min 1.425
_exptl_absorpt_coefficient_mu 18.795
_exptl_absorpt_correction_T_max 0.4353
_exptl_absorpt_correction_T_min 0.1016
_exptl_absorpt_correction_type numerical
_exptl_absorpt_process_details
;
(SADABS; Bruker, 2001)
;
_exptl_crystal_colour orange
_exptl_crystal_density_diffrn 4.975
_exptl_crystal_description lathe
_exptl_crystal_F_000 1310
_exptl_crystal_size_max 0.300
_exptl_crystal_size_mid 0.220
_exptl_crystal_size_min 0.050
_refine_diff_density_max 2.535
_refine_diff_density_min -2.227
_refine_ls_extinction_method none
_refine_ls_goodness_of_fit_ref 1.070
_refine_ls_hydrogen_treatment undef
_refine_ls_matrix_type full
_refine_ls_number_parameters 292
_refine_ls_number_reflns 5374
_refine_ls_number_restraints 0
_refine_ls_restrained_S_all 1.070
_refine_ls_R_factor_all 0.0362
_refine_ls_R_factor_gt 0.0331
_refine_ls_shift/su_max 0.002
_refine_ls_shift/su_mean 0.000
_refine_ls_structure_factor_coef Fsqd
_refine_ls_weighting_details 'w=1/[\s^2^(Fo^2^)+(0.0402P)^2^+1.8895P] where P=(Fo^2^+2Fc^2^)/3'
_refine_ls_weighting_scheme calc
_refine_ls_wR_factor_gt 0.0834
_refine_ls_wR_factor_ref 0.0848
_reflns_number_gt 4972
_reflns_number_total 5374
_reflns_threshold_expression 'I > 2\s(I)'
_cod_data_source_file ov3079sup1.cif
_cod_data_source_block I
_cod_database_code 2020555
_shelx_space_group_comment
;
The symmetry employed for this shelxl refinement is uniquely defined
by the following loop, which should always be used as a source of
symmetry information in preference to the above space-group names.
They are only intended as comments.
;
_shelx_estimated_absorpt_t_min 0.071
_shelx_estimated_absorpt_t_max 0.453

loop_
_space_group_symop_operation_xyz
'x, y, z'
'-x, -y, -z'

loop_
_atom_site_type_symbol
_atom_site_label
_atom_site_fract_x
_atom_site_fract_y
_atom_site_fract_z
_atom_site_U_iso_or_equiv
_atom_site_adp_type
_atom_site_calc_flag
_atom_site_occupancy
Sr Sr1 0.5000 0.5000 0.5000 0.00890(15) Uani d 1
Sr Sr2 0.40181(7) 0.46751(5) 0.76261(4) 0.00646(11) Uani d 1
Sr Sr3 0.22803(7) 0.40672(5) 1.02026(4) 0.00612(11) Uani d 1
Sr Sr4 0.13688(7) 0.74431(5) 1.19649(4) 0.00693(11) Uani d 1
V V1 0.95910(14) 0.97151(10) 0.61798(7) 0.00795(18) Uani d 1
V V2 0.78006(13) 0.90768(10) 0.89200(7) 0.00752(19) Uani d 1
Te Te1 0.47848(5) 0.81869(4) 0.66321(3) 0.00803(9) Uani d 1
Te Te2 0.49308(5) 0.18067(4) 0.59728(3) 0.00816(9) Uani d 1
Te Te3 0.34152(5) 0.13349(4) 0.84899(3) 0.00711(9) Uani d 1
Te Te4 0.30609(5) 0.73764(4) 0.95387(2) 0.00616(9) Uani d 1
Te Te5 0.05794(5) 0.37209(4) 1.24870(2) 0.00620(9) Uani d 1
Te Te6 0.03882(5) 0.64012(4) 1.44338(2) 0.00701(9) Uani d 1
O O1 1.0000 1.0000 0.5000 0.0306(18) Uani d 1
O O2 1.0613(7) 0.8458(5) 0.6430(4) 0.0215(10) Uani d 1
O O3 1.0532(6) 1.1094(5) 0.6900(3) 0.0204(10) Uani d 1
O O4 0.7057(6) 0.9329(5) 0.6335(3) 0.0165(9) Uani d 1
O O5 0.9014(6) 0.7703(4) 0.8547(3) 0.0111(8) Uani d 1
O O6 0.7092(6) 0.8725(5) 1.0011(3) 0.0151(9) Uani d 1
O O7 0.9162(6) 1.0595(4) 0.8927(3) 0.0180(9) Uani d 1
O O8 0.5841(6) 0.8955(5) 0.8202(3) 0.0185(9) Uani d 1
O O9 0.4044(6) 0.7673(5) 0.5320(3) 0.0143(9) Uani d 1
O O10 0.5571(6) 0.6538(4) 0.6717(3) 0.0127(8) Uani d 1
O O11 0.3731(6) 0.3294(4) 0.6017(3) 0.0112(8) Uani d 1
O O12 0.4869(6) 0.1896(4) 0.7382(3) 0.0112(8) Uani d 1
O O13 0.2317(5) 0.2902(4) 0.8567(3) 0.0070(7) Uani d 1
O O14 0.4422(5) 0.5954(4) 0.9317(3) 0.0068(7) Uani d 1
O O15 0.1777(5) 0.6334(4) 0.8155(3) 0.0106(8) Uani d 1
O O16 0.1120(5) 0.6398(4) 1.0138(3) 0.0079(7) Uani d 1
O O17 0.4183(5) 0.7823(4) 1.0918(3) 0.0092(8) Uani d 1
O O18 0.2163(6) 0.5042(4) 1.1923(3) 0.0101(8) Uani d 1
O O19 0.2516(6) 0.7260(4) 1.3663(3) 0.0116(8) Uani d 1
O O20 0.0656(5) 0.4488(4) 0.6735(3) 0.0083(7) Uani d 1
O O21 0.1663(6) 0.4991(4) 0.4734(3) 0.0109(8) Uani d 1

loop_
_atom_site_aniso_label
_atom_site_aniso_U_11
_atom_site_aniso_U_22
_atom_site_aniso_U_33
_atom_site_aniso_U_12
_atom_site_aniso_U_13
_atom_site_aniso_U_23
Sr1 0.0045(3) 0.0152(4) 0.0080(4) 0.0025(3) 0.0003(3) 0.0045(3)
Sr2 0.0046(2) 0.0100(2) 0.0051(2) 0.00160(18) 0.00038(17) 0.00173(18)
Sr3 0.0030(2) 0.0107(2) 0.0050(2) 0.00185(17) -0.00041(17) 0.00147(18)
Sr4 0.0040(2) 0.0110(2) 0.0062(2) 0.00231(18) -0.00039(18) 0.00147(19)
V1 0.0063(4) 0.0108(4) 0.0065(5) 0.0009(3) 0.0009(3) 0.0011(3)
V2 0.0051(4) 0.0104(4) 0.0075(5) 0.0024(3) -0.0001(3) 0.0017(4)
Te1 0.00529(16) 0.01079(17) 0.00840(18) 0.00228(13) -0.00036(13) 0.00180(13)
Te2 0.00470(16) 0.01073(17) 0.00916(18) 0.00179(13) -0.00106(13) 0.00153(13)
Te3 0.00410(16) 0.00919(17) 0.00806(18) 0.00169(13) -0.00129(13) 0.00085(13)
Te4 0.00366(16) 0.00928(17) 0.00600(18) 0.00200(12) 0.00014(13) 0.00160(13)
Te5 0.00373(16) 0.01011(17) 0.00516(17) 0.00190(12) -0.00060(12) 0.00192(13)
Te6 0.00472(16) 0.01094(17) 0.00544(17) 0.00183(13) -0.00066(12) 0.00098(13)
O1 0.025(4) 0.057(5) 0.012(3) 0.007(4) 0.002(3) 0.010(3)
O2 0.018(2) 0.021(2) 0.030(3) 0.0076(19) 0.007(2) 0.014(2)
O3 0.007(2) 0.024(2) 0.026(3) 0.0012(17) -0.0005(18) -0.012(2)
O4 0.0075(19) 0.021(2) 0.022(2) 0.0001(17) 0.0012(17) 0.0105(19)
O5 0.0095(19) 0.017(2) 0.008(2) 0.0070(16) 0.0013(15) 0.0000(16)
O6 0.011(2) 0.020(2) 0.014(2) 0.0037(17) 0.0041(16) 0.0002(17)
O7 0.013(2) 0.015(2) 0.026(3) 0.0009(17) 0.0015(18) 0.0071(19)
O8 0.011(2) 0.028(2) 0.019(2) 0.0089(18) -0.0038(18) 0.0056(19)
O9 0.016(2) 0.022(2) 0.0036(19) 0.0029(18) -0.0001(16) -0.0012(16)
O10 0.011(2) 0.013(2) 0.015(2) 0.0039(16) 0.0040(16) 0.0059(17)
O11 0.0111(19) 0.0118(19) 0.013(2) 0.0073(16) 0.0006(16) 0.0016(16)
O12 0.0094(19) 0.020(2) 0.0036(19) 0.0012(16) 0.0002(15) 0.0020(16)
O13 0.0050(17) 0.0091(18) 0.0073(19) 0.0021(14) -0.0015(14) 0.0013(14)
O14 0.0063(18) 0.0094(18) 0.0051(18) 0.0033(14) -0.0005(14) 0.0003(14)
O15 0.0048(17) 0.0150(19) 0.012(2) 0.0049(15) -0.0029(15) -0.0015(16)
O16 0.0042(17) 0.0115(19) 0.0081(19) 0.0008(14) 0.0015(14) 0.0027(15)
O17 0.0017(17) 0.0142(19) 0.010(2) -0.0011(14) -0.0010(14) -0.0002(15)
O18 0.0063(18) 0.0145(19) 0.009(2) 0.0008(15) 0.0023(15) 0.0019(16)
O19 0.0066(18) 0.022(2) 0.0049(19) -0.0032(16) 0.0008(14) 0.0041(16)
O20 0.0060(18) 0.0116(18) 0.0066(19) 0.0029(14) -0.0004(14) -0.0031(15)
O21 0.0070(18) 0.0121(19) 0.015(2) 0.0039(15) 0.0016(15) 0.0046(16)

loop_
_atom_type_symbol
_atom_type_description
_atom_type_scat_dispersion_real
_atom_type_scat_dispersion_imag
_atom_type_scat_source
O O 0.0106 0.0060 'International Tables Vol C Tables 4.2.6.8 and 6.1.1.4'
V V 0.3005 0.5294 'International Tables Vol C Tables 4.2.6.8 and 6.1.1.4'
Sr Sr -1.5307 3.2498 'International Tables Vol C Tables 4.2.6.8 and 6.1.1.4'
Te Te -0.5308 1.6751 'International Tables Vol C Tables 4.2.6.8 and 6.1.1.4'

loop_
_geom_angle_atom_site_label_1
_geom_angle_atom_site_label_2
_geom_angle_atom_site_label_3
_geom_angle_site_symmetry_1
_geom_angle_site_symmetry_3
_geom_angle
O21 Sr1 O21 2_666 . 180.0
O21 Sr1 O11 2_666 2_666 80.68(13)
O21 Sr1 O11 . 2_666 99.32(13)
O21 Sr1 O11 2_666 . 99.32(13)
O21 Sr1 O11 . . 80.68(13)
O11 Sr1 O11 2_666 . 180.0
O21 Sr1 O10 2_666 . 81.06(14)
O21 Sr1 O10 . . 98.94(14)
O11 Sr1 O10 2_666 . 101.38(13)
O11 Sr1 O10 . . 78.62(13)
O21 Sr1 O10 2_666 2_666 98.94(14)
O21 Sr1 O10 . 2_666 81.06(14)
O11 Sr1 O10 2_666 2_666 78.62(13)
O11 Sr1 O10 . 2_666 101.38(13)
O10 Sr1 O10 . 2_666 180.00(17)
O21 Sr1 O9 2_666 2_666 66.77(13)
O21 Sr1 O9 . 2_666 113.23(13)
O11 Sr1 O9 2_666 2_666 118.26(13)
O11 Sr1 O9 . 2_666 61.74(13)
O10 Sr1 O9 . 2_666 121.87(11)
O10 Sr1 O9 2_666 2_666 58.13(11)
O21 Sr1 O9 2_666 . 113.23(13)
O21 Sr1 O9 . . 66.77(13)
O11 Sr1 O9 2_666 . 61.74(13)
O11 Sr1 O9 . . 118.25(13)
O10 Sr1 O9 . . 58.13(11)
O10 Sr1 O9 2_666 . 121.87(11)
O9 Sr1 O9 2_666 . 180.0
O21 Sr1 Te2 2_666 . 78.40(9)
O21 Sr1 Te2 . . 101.61(9)
O11 Sr1 Te2 2_666 . 152.44(9)
O11 Sr1 Te2 . . 27.56(9)
O10 Sr1 Te2 . . 92.89(8)
O10 Sr1 Te2 2_666 . 87.11(8)
O9 Sr1 Te2 2_666 . 35.81(8)
O9 Sr1 Te2 . . 144.19(8)
O21 Sr1 Te2 2_666 2_666 101.61(9)
O21 Sr1 Te2 . 2_666 78.39(9)
O11 Sr1 Te2 2_666 2_666 27.56(9)
O11 Sr1 Te2 . 2_666 152.44(9)
O10 Sr1 Te2 . 2_666 87.11(8)
O10 Sr1 Te2 2_666 2_666 92.89(8)
O9 Sr1 Te2 2_666 2_666 144.19(8)
O9 Sr1 Te2 . 2_666 35.81(8)
Te2 Sr1 Te2 . 2_666 179.999(11)
O21 Sr1 Te1 2_666 2_666 82.96(10)
O21 Sr1 Te1 . 2_666 97.04(10)
O11 Sr1 Te1 2_666 2_666 98.24(10)
O11 Sr1 Te1 . 2_666 81.76(10)
O10 Sr1 Te1 . 2_666 152.24(8)
O10 Sr1 Te1 2_666 2_666 27.76(8)
O9 Sr1 Te1 2_666 2_666 30.37(8)
O9 Sr1 Te1 . 2_666 149.63(8)
Te2 Sr1 Te1 . 2_666 61.611(9)
Te2 Sr1 Te1 2_666 2_666 118.388(9)
O21 Sr1 Te1 2_666 . 97.04(10)
O21 Sr1 Te1 . . 82.96(10)
O11 Sr1 Te1 2_666 . 81.76(10)
O11 Sr1 Te1 . . 98.24(10)
O10 Sr1 Te1 . . 27.76(8)
O10 Sr1 Te1 2_666 . 152.24(8)
O9 Sr1 Te1 2_666 . 149.63(8)
O9 Sr1 Te1 . . 30.37(8)
Te2 Sr1 Te1 . . 118.389(9)
Te2 Sr1 Te1 2_666 . 61.612(9)
Te1 Sr1 Te1 2_666 . 180.0
O10 Sr2 O13 . . 176.48(13)
O10 Sr2 O11 . . 81.17(14)
O13 Sr2 O11 . . 100.68(13)
O10 Sr2 O15 . . 86.05(13)
O13 Sr2 O15 . . 90.43(13)
O11 Sr2 O15 . . 123.27(12)
O10 Sr2 O14 . . 101.30(13)
O13 Sr2 O14 . . 77.02(13)
O11 Sr2 O14 . . 175.95(12)
O15 Sr2 O14 . . 60.35(12)
O10 Sr2 O20 . . 92.89(13)
O13 Sr2 O20 . . 85.16(12)
O11 Sr2 O20 . . 66.53(12)
O15 Sr2 O20 . . 59.21(12)
O14 Sr2 O20 . . 116.31(12)
O10 Sr2 O18 . 2_667 75.12(13)
O13 Sr2 O18 . 2_667 107.29(12)
O11 Sr2 O18 . 2_667 101.44(13)
O15 Sr2 O18 . 2_667 127.96(13)
O14 Sr2 O18 . 2_667 76.26(12)
O20 Sr2 O18 . 2_667 164.55(12)
O10 Sr2 O12 . . 122.42(13)
O13 Sr2 O12 . . 61.01(12)
O11 Sr2 O12 . . 59.40(12)
O15 Sr2 O12 . . 149.85(13)
O14 Sr2 O12 . . 116.59(11)
O20 Sr2 O12 . . 105.60(12)
O18 Sr2 O12 2_667 . 74.01(12)
O10 Sr2 Te3 . . 155.19(10)
O13 Sr2 Te3 . . 28.34(9)
O11 Sr2 Te3 . . 85.03(9)
O15 Sr2 Te3 . . 118.75(10)
O14 Sr2 Te3 . . 91.51(8)
O20 Sr2 Te3 . . 100.41(9)
O18 Sr2 Te3 2_667 . 87.63(8)
O12 Sr2 Te3 . . 33.59(8)
O10 Sr2 Te2 . . 95.45(10)
O13 Sr2 Te2 . . 87.46(9)
O11 Sr2 Te2 . . 27.47(8)
O15 Sr2 Te2 . . 148.17(9)
O14 Sr2 Te2 . . 148.50(8)
O20 Sr2 Te2 . . 88.98(8)
O18 Sr2 Te2 2_667 . 82.64(9)
O12 Sr2 Te2 . . 33.51(8)
Te3 Sr2 Te2 . . 64.226(12)
O10 Sr2 Te4 . . 90.23(10)
O13 Sr2 Te4 . . 86.97(9)
O11 Sr2 Te4 . . 157.54(9)
O15 Sr2 Te4 . . 34.84(9)
O14 Sr2 Te4 . . 26.37(8)
O20 Sr2 Te4 . . 93.45(8)
O18 Sr2 Te4 2_667 . 96.25(9)
O12 Sr2 Te4 . . 140.26(8)
Te3 Sr2 Te4 . . 109.590(16)
Te2 Sr2 Te4 . . 173.712(17)
O10 Sr2 Te1 . . 22.70(9)
O13 Sr2 Te1 . . 153.77(9)
O11 Sr2 Te1 . . 93.28(9)
O15 Sr2 Te1 . . 63.39(10)
O14 Sr2 Te1 . . 90.12(8)
O20 Sr2 Te1 . . 80.18(9)
O18 Sr2 Te1 2_667 . 91.31(8)
O12 Sr2 Te1 . . 144.20(8)
Te3 Sr2 Te1 . . 177.792(18)
Te2 Sr2 Te1 . . 113.715(16)
Te4 Sr2 Te1 . . 72.450(13)
O16 Sr3 O14 2_567 2_667 167.32(13)
O16 Sr3 O13 2_567 . 82.95(13)
O14 Sr3 O13 2_667 . 97.37(12)
O16 Sr3 O18 2_567 . 96.07(13)
O14 Sr3 O18 2_667 . 82.46(13)
O13 Sr3 O18 . . 174.80(13)
O16 Sr3 O16 2_567 . 71.16(14)
O14 Sr3 O16 2_667 . 120.23(12)
O13 Sr3 O16 . . 108.79(12)
O18 Sr3 O16 . . 75.59(13)
O16 Sr3 O14 2_567 . 118.53(12)
O14 Sr3 O14 2_667 . 73.58(13)
O13 Sr3 O14 . . 75.74(12)
O18 Sr3 O14 . . 109.09(12)
O16 Sr3 O14 . . 63.07(12)
O16 Sr3 O5 2_567 2_667 76.96(12)
O14 Sr3 O5 2_667 2_667 91.41(12)
O13 Sr3 O5 . 2_667 113.55(13)
O18 Sr3 O5 . 2_667 61.29(13)
O16 Sr3 O5 . 2_667 122.26(12)
O14 Sr3 O5 . 2_667 163.61(12)
O16 Sr3 O6 2_567 2_667 98.37(13)
O14 Sr3 O6 2_667 2_667 70.85(13)
O13 Sr3 O6 . 2_667 62.87(12)
O18 Sr3 O6 . 2_667 112.35(13)
O16 Sr3 O6 . 2_667 167.92(13)
O14 Sr3 O6 . 2_667 119.81(12)
O5 Sr3 O6 2_667 2_667 58.74(12)
O16 Sr3 Te4 2_567 . 96.08(9)
O14 Sr3 Te4 2_667 . 96.55(9)
O13 Sr3 Te4 . . 94.00(9)
O18 Sr3 Te4 . . 91.19(9)
O16 Sr3 Te4 . . 31.37(9)
O14 Sr3 Te4 . . 31.77(8)
O5 Sr3 Te4 2_667 . 150.10(9)
O6 Sr3 Te4 2_667 . 150.70(9)
O16 Sr3 V2 2_567 2_667 92.61(9)
O14 Sr3 V2 2_667 2_667 74.71(9)
O13 Sr3 V2 . 2_667 90.43(9)
O18 Sr3 V2 . 2_667 84.51(9)
O16 Sr3 V2 . 2_667 152.45(9)
O14 Sr3 V2 . 2_667 143.24(8)
O5 Sr3 V2 2_667 2_667 30.28(8)
O6 Sr3 V2 2_667 2_667 29.38(9)
Te4 Sr3 V2 . 2_667 170.67(2)
O16 Sr3 Te5 2_567 . 78.81(9)
O14 Sr3 Te5 2_667 . 94.36(9)
O13 Sr3 Te5 . . 145.44(9)
O18 Sr3 Te5 . . 29.76(9)
O16 Sr3 Te5 . . 92.77(9)
O14 Sr3 Te5 . . 138.82(8)
O5 Sr3 Te5 2_667 . 33.54(9)
O6 Sr3 Te5 2_667 . 90.99(9)
Te4 Sr3 Te5 . . 116.835(17)
V2 Sr3 Te5 2_667 . 61.613(18)
O16 Sr3 Te3 2_567 . 97.10(10)
O14 Sr3 Te3 2_667 . 78.43(9)
O13 Sr3 Te3 . . 27.63(8)
O18 Sr3 Te3 . . 148.26(9)
O16 Sr3 Te3 . . 136.10(9)
O14 Sr3 Te3 . . 89.52(8)
O5 Sr3 Te3 2_667 . 93.94(9)
O6 Sr3 Te3 2_667 . 37.02(9)
Te4 Sr3 Te3 . . 115.867(16)
V2 Sr3 Te3 2_667 . 66.177(19)
Te5 Sr3 Te3 . . 127.280(17)
O7 Sr4 O18 2_677 . 148.11(15)
O7 Sr4 O17 2_677 . 74.72(14)
O18 Sr4 O17 . . 83.28(13)
O7 Sr4 O19 2_677 . 134.83(15)
O18 Sr4 O19 . . 74.52(14)
O17 Sr4 O19 . . 110.74(13)
O7 Sr4 O3 2_677 2_677 75.97(16)
O18 Sr4 O3 . 2_677 133.65(15)
O17 Sr4 O3 . 2_677 139.03(14)
O19 Sr4 O3 . 2_677 72.54(14)
O7 Sr4 O13 2_677 2_567 71.03(13)
O18 Sr4 O13 . 2_567 106.43(12)
O17 Sr4 O13 . 2_567 126.93(12)
O19 Sr4 O13 . 2_567 122.21(12)
O3 Sr4 O13 2_677 2_567 67.00(13)
O7 Sr4 O16 2_677 . 74.51(14)
O18 Sr4 O16 . . 74.25(12)
O17 Sr4 O16 . . 57.68(12)
O19 Sr4 O16 . . 147.79(13)
O3 Sr4 O16 2_677 . 137.38(13)
O13 Sr4 O16 2_567 . 74.68(12)
O7 Sr4 O12 2_677 2_667 105.10(13)
O18 Sr4 O12 . 2_667 79.86(13)
O17 Sr4 O12 . 2_667 55.52(12)
O19 Sr4 O12 . 2_667 56.33(12)
O3 Sr4 O12 2_677 2_667 106.86(13)
O13 Sr4 O12 2_567 2_667 173.20(12)
O16 Sr4 O12 . 2_667 110.04(12)
O7 Sr4 O20 2_677 2_567 140.58(13)
O18 Sr4 O20 . 2_567 61.67(12)
O17 Sr4 O20 . 2_567 143.92(11)
O19 Sr4 O20 . 2_567 54.27(12)
O3 Sr4 O20 2_677 2_567 72.73(13)
O13 Sr4 O20 2_567 2_567 75.03(11)
O16 Sr4 O20 . 2_567 115.01(11)
O12 Sr4 O20 2_667 2_567 106.45(11)
O7 Sr4 Te4 2_677 . 63.10(11)
O18 Sr4 Te4 . . 86.00(9)
O17 Sr4 Te4 . . 32.37(9)
O19 Sr4 Te4 . . 141.25(9)
O3 Sr4 Te4 2_677 . 138.92(11)
O13 Sr4 Te4 2_567 . 95.13(8)
O16 Sr4 Te4 . . 27.99(8)
O12 Sr4 Te4 2_667 . 87.82(8)
O20 Sr4 Te4 2_567 . 140.53(8)
O7 Sr4 V2 2_677 2_677 19.94(10)
O18 Sr4 V2 . 2_677 148.91(9)
O17 Sr4 V2 . 2_677 65.91(9)
O19 Sr4 V2 . 2_677 119.15(10)
O3 Sr4 V2 2_677 2_677 76.91(11)
O13 Sr4 V2 2_567 2_677 89.89(8)
O16 Sr4 V2 . 2_677 85.27(8)
O12 Sr4 V2 2_667 2_677 85.71(9)
O20 Sr4 V2 2_567 2_677 149.41(7)
Te4 Sr4 V2 . 2_677 65.940(18)
O7 Sr4 Te5 2_677 . 155.23(11)
O18 Sr4 Te5 . . 25.32(9)
O17 Sr4 Te5 . . 108.50(9)
O19 Sr4 Te5 . . 68.18(10)
O3 Sr4 Te5 2_677 . 110.15(11)
O13 Sr4 Te5 2_567 . 88.95(8)
O16 Sr4 Te5 . . 86.45(8)
O12 Sr4 Te5 2_667 . 96.14(9)
O20 Sr4 Te5 2_567 . 37.44(7)
Te4 Sr4 Te5 . . 105.934(15)
V2 Sr4 Te5 2_677 . 171.65(2)
O2 V1 O3 . . 107.7(3)
O2 V1 O1 . . 109.08(18)
O3 V1 O1 . . 110.25(19)
O2 V1 O4 . . 111.0(2)
O3 V1 O4 . . 108.9(2)
O1 V1 O4 . . 109.93(15)
O2 V1 Sr4 . 2_677 122.83(19)
O3 V1 Sr4 . 2_677 34.29(15)
O1 V1 Sr4 . 2_677 122.41(4)
O4 V1 Sr4 . 2_677 74.65(16)
O7 V2 O8 . . 110.0(2)
O7 V2 O6 . . 113.8(2)
O8 V2 O6 . . 108.5(2)
O7 V2 O5 . . 111.9(2)
O8 V2 O5 . . 109.1(2)
O6 V2 O5 . . 103.3(2)
O7 V2 Sr3 . 2_667 140.91(16)
O8 V2 Sr3 . 2_667 108.96(17)
O6 V2 Sr3 . 2_667 54.74(15)
O5 V2 Sr3 . 2_667 50.60(14)
O7 V2 Sr4 . 2_677 31.64(15)
O8 V2 Sr4 . 2_677 78.36(16)
O6 V2 Sr4 . 2_677 126.92(15)
O5 V2 Sr4 . 2_677 124.62(14)
Sr3 V2 Sr4 2_667 2_677 171.98(3)
O10 Te1 O4 . . 102.01(18)
O10 Te1 O9 . . 91.89(19)
O4 Te1 O9 . . 90.95(19)
O10 Te1 O8 . . 90.32(17)
O4 Te1 O8 . . 85.07(18)
O9 Te1 O8 . . 175.77(18)
O10 Te1 Sr1 . . 43.71(14)
O4 Te1 Sr1 . . 99.42(15)
O9 Te1 Sr1 . . 48.18(13)
O8 Te1 Sr1 . . 133.90(11)
O10 Te1 Sr2 . . 31.86(13)
O4 Te1 Sr2 . . 130.50(12)
O9 Te1 Sr2 . . 103.20(13)
O8 Te1 Sr2 . . 80.52(11)
Sr1 Te1 Sr2 . . 61.710(10)
O11 Te2 O19 . 2_667 99.75(19)
O11 Te2 O12 . . 89.56(18)
O19 Te2 O12 2_667 . 79.78(17)
O11 Te2 O9 . 2_666 87.60(18)
O19 Te2 O9 2_667 2_666 78.12(17)
O12 Te2 O9 . 2_666 156.89(17)
O11 Te2 Sr1 . . 38.16(13)
O19 Te2 Sr1 2_667 . 79.15(12)
O12 Te2 Sr1 . . 116.79(12)
O9 Te2 Sr1 2_666 . 52.03(12)
O11 Te2 Sr2 . . 39.66(13)
O19 Te2 Sr2 2_667 . 79.32(13)
O12 Te2 Sr2 . . 52.63(12)
O9 Te2 Sr2 2_666 . 115.92(12)
Sr1 Te2 Sr2 . . 65.157(11)
O11 Te2 Sr4 . 2_667 106.68(13)
O19 Te2 Sr4 2_667 2_667 37.75(12)
O12 Te2 Sr4 . 2_667 44.22(12)
O9 Te2 Sr4 2_666 2_667 115.27(12)
Sr1 Te2 Sr4 . 2_667 106.909(12)
Sr2 Te2 Sr4 . 2_667 69.689(13)
O13 Te3 O17 . 2_667 97.62(17)
O13 Te3 O12 . . 91.57(17)
O17 Te3 O12 2_667 . 78.79(17)
O13 Te3 O6 . 2_667 87.34(16)
O17 Te3 O6 2_667 2_667 77.45(17)
O12 Te3 O6 . 2_667 155.86(17)
O13 Te3 Sr2 . . 40.09(12)
O17 Te3 Sr2 2_667 . 79.69(12)
O12 Te3 Sr2 . . 53.07(12)
O6 Te3 Sr2 2_667 . 117.63(12)
O13 Te3 Sr3 . . 38.68(12)
O17 Te3 Sr3 2_667 . 76.49(12)
O12 Te3 Sr3 . . 118.06(12)
O6 Te3 Sr3 2_667 . 51.45(11)
Sr2 Te3 Sr3 . . 67.039(14)
O13 Te3 Sr4 . 2_667 105.63(12)
O17 Te3 Sr4 2_667 2_667 36.46(12)
O12 Te3 Sr4 . 2_667 44.21(11)
O6 Te3 Sr4 2_667 2_667 113.18(11)
Sr2 Te3 Sr4 . 2_667 69.902(12)
Sr3 Te3 Sr4 . 2_667 104.250(14)
O13 Te3 Sr4 . 2_567 37.72(12)
O17 Te3 Sr4 2_667 2_567 135.00(12)
O12 Te3 Sr4 . 2_567 102.03(11)
O6 Te3 Sr4 2_667 2_567 91.77(11)
Sr2 Te3 Sr4 . 2_567 66.914(13)
Sr3 Te3 Sr4 . 2_567 63.368(12)
Sr4 Te3 Sr4 2_667 2_567 136.463(17)
O16 Te4 O14 . . 96.32(17)
O16 Te4 O17 . . 80.12(16)
O14 Te4 O17 . . 90.90(16)
O16 Te4 O15 . . 90.48(17)
O14 Te4 O15 . . 78.38(15)
O17 Te4 O15 . . 164.94(15)
O16 Te4 Sr3 . . 47.03(12)
O14 Te4 Sr3 . . 49.42(12)
O17 Te4 Sr3 . . 80.25(11)
O15 Te4 Sr3 . . 84.73(11)
O16 Te4 Sr4 . . 43.17(13)
O14 Te4 Sr4 . . 108.93(12)
O17 Te4 Sr4 . . 41.11(11)
O15 Te4 Sr4 . . 132.93(11)
Sr3 Te4 Sr4 . . 69.495(13)
O16 Te4 Sr2 . . 102.06(13)
O14 Te4 Sr2 . . 38.34(12)
O17 Te4 Sr2 . . 129.22(11)
O15 Te4 Sr2 . . 41.26(10)
Sr3 Te4 Sr2 . . 67.302(14)
Sr4 Te4 Sr2 . . 136.777(15)
O16 Te4 Sr3 . 2_667 111.30(11)
O14 Te4 Sr3 . 2_667 29.56(12)
O17 Te4 Sr3 . 2_667 69.66(11)
O15 Te4 Sr3 . 2_667 103.50(10)
Sr3 Te4 Sr3 . 2_667 67.490(15)
Sr4 Te4 Sr3 . 2_667 101.886(13)
Sr2 Te4 Sr3 . 2_667 62.345(12)
O16 Te4 Sr3 . 2_567 28.12(12)
O14 Te4 Sr3 . 2_567 110.94(12)
O17 Te4 Sr3 . 2_567 103.62(11)
O15 Te4 Sr3 . 2_567 71.13(11)
Sr3 Te4 Sr3 . 2_567 67.039(14)
Sr4 Te4 Sr3 . 2_567 62.779(12)
Sr2 Te4 Sr3 . 2_567 98.440(14)
Sr3 Te4 Sr3 2_667 2_567 134.511(17)
O18 Te5 O15 . 2_567 101.74(18)
O18 Te5 O5 . 2_667 89.04(18)
O15 Te5 O5 2_567 2_667 85.35(17)
O18 Te5 O20 . 2_567 87.43(16)
O15 Te5 O20 2_567 2_567 75.14(16)
O5 Te5 O20 2_667 2_567 159.00(15)
O18 Te5 Sr3 . . 43.14(13)
O15 Te5 Sr3 2_567 . 82.01(13)
O5 Te5 Sr3 2_667 . 49.25(12)
O20 Te5 Sr3 2_567 . 118.77(10)
O18 Te5 Sr4 . . 35.75(12)
O15 Te5 Sr4 2_567 . 81.92(13)
O5 Te5 Sr4 2_667 . 116.83(12)
O20 Te5 Sr4 2_567 . 53.43(10)
Sr3 Te5 Sr4 . . 67.727(13)
O18 Te5 Sr2 . 2_567 97.83(12)
O15 Te5 Sr2 2_567 2_567 33.80(12)
O5 Te5 Sr2 2_667 2_567 118.98(11)
O20 Te5 Sr2 2_567 2_567 41.39(10)
Sr3 Te5 Sr2 . 2_567 101.615(14)
Sr4 Te5 Sr2 . 2_567 65.184(12)
O18 Te5 Sr2 . 2_667 38.88(12)
O15 Te5 Sr2 2_567 2_667 139.95(13)
O5 Te5 Sr2 2_667 2_667 86.71(12)
O20 Te5 Sr2 2_567 2_667 103.16(10)
Sr3 Te5 Sr2 . 2_667 63.475(12)
Sr4 Te5 Sr2 . 2_667 67.069(12)
Sr2 Te5 Sr2 2_567 2_667 132.019(17)
O20 Te6 O21 2_567 1_556 96.34(18)
O20 Te6 O19 2_567 . 83.49(17)
O21 Te6 O19 1_556 . 93.79(17)
O20 Te6 O21 2_567 2_567 94.09(17)
O21 Te6 O21 1_556 2_567 73.67(18)
O19 Te6 O21 . 2_567 166.95(16)
O20 Te6 Sr4 2_567 . 50.86(12)
O21 Te6 Sr4 1_556 . 113.22(13)
O19 Te6 Sr4 . . 38.09(11)
O21 Te6 Sr4 2_567 . 144.03(11)
O20 Te6 Sr1 2_567 1_556 108.12(11)
O21 Te6 Sr1 1_556 1_556 28.01(13)
O19 Te6 Sr1 . 1_556 70.55(11)
O21 Te6 Sr1 2_567 1_556 98.26(9)
Sr4 Te6 Sr1 . 1_556 100.452(11)
O20 Te6 Sr1 2_567 1_456 77.90(12)
O21 Te6 Sr1 1_556 1_456 103.17(13)
O19 Te6 Sr1 . 1_456 155.98(11)
O21 Te6 Sr1 2_567 1_456 32.34(9)
Sr4 Te6 Sr1 . 1_456 118.214(11)
Sr1 Te6 Sr1 1_556 1_456 129.812(10)
V1 O1 V1 . 2_776 180.0
V1 O3 Sr4 . 2_677 125.1(2)
V1 O4 Te1 . . 153.8(3)
V2 O5 Te5 . 2_667 147.1(2)
V2 O5 Sr3 . 2_667 99.12(17)
Te5 O5 Sr3 2_667 2_667 97.21(16)
V2 O6 Te3 . 2_667 168.4(3)
V2 O6 Sr3 . 2_667 95.88(18)
Te3 O6 Sr3 2_667 2_667 91.53(14)
V2 O7 Sr4 . 2_677 128.4(2)
V2 O8 Te1 . . 139.4(3)
Te1 O9 Te2 . 2_666 137.3(2)
Te1 O9 Sr1 . . 101.45(16)
Te2 O9 Sr1 2_666 . 92.16(15)
Te1 O10 Sr2 . . 125.4(2)
Te1 O10 Sr1 . . 108.53(18)
Sr2 O10 Sr1 . . 96.45(14)
Te2 O11 Sr1 . . 114.28(19)
Te2 O11 Sr2 . . 112.87(18)
Sr1 O11 Sr2 . . 103.57(15)
Te3 O12 Te2 . . 147.5(2)
Te3 O12 Sr4 . 2_667 105.27(15)
Te2 O12 Sr4 . 2_667 105.12(16)
Te3 O12 Sr2 . . 93.34(15)
Te2 O12 Sr2 . . 93.86(14)
Sr4 O12 Sr2 2_667 . 97.77(13)
Te3 O13 Sr3 . . 113.68(17)
Te3 O13 Sr2 . . 111.57(17)
Sr3 O13 Sr2 . . 106.89(14)
Te3 O13 Sr4 . 2_567 117.20(17)
Sr3 O13 Sr4 . 2_567 100.19(13)
Sr2 O13 Sr4 . 2_567 106.22(13)
Te4 O14 Sr3 . 2_667 128.45(19)
Te4 O14 Sr2 . . 115.29(16)
Sr3 O14 Sr2 2_667 . 103.83(14)
Te4 O14 Sr3 . . 98.81(16)
Sr3 O14 Sr3 2_667 . 106.42(13)
Sr2 O14 Sr3 . . 99.81(13)
Te5 O15 Te4 2_567 . 133.1(2)
Te5 O15 Sr2 2_567 . 122.07(19)
Te4 O15 Sr2 . . 103.90(14)
Te4 O16 Sr3 . 2_567 130.76(19)
Te4 O16 Sr3 . . 101.60(16)
Sr3 O16 Sr3 2_567 . 108.83(14)
Te4 O16 Sr4 . . 108.84(17)
Sr3 O16 Sr4 2_567 . 101.67(14)
Sr3 O16 Sr4 . . 101.95(13)
Te3 O17 Te4 2_667 . 135.2(2)
Te3 O17 Sr4 2_667 . 117.34(18)
Te4 O17 Sr4 . . 106.52(15)
Te5 O18 Sr4 . . 118.93(18)
Te5 O18 Sr3 . . 107.10(18)
Sr4 O18 Sr3 . . 107.71(14)
Te5 O18 Sr2 . 2_667 116.00(17)
Sr4 O18 Sr2 . 2_667 107.89(14)
Sr3 O18 Sr2 . 2_667 96.55(13)
Te2 O19 Te6 2_667 . 131.2(2)
Te2 O19 Sr4 2_667 . 115.18(17)
Te6 O19 Sr4 . . 112.82(17)
Te6 O20 Te5 2_567 2_567 121.29(18)
Te6 O20 Sr2 2_567 . 132.93(18)
Te5 O20 Sr2 2_567 . 103.51(14)
Te6 O20 Sr4 2_567 2_567 100.78(15)
Te5 O20 Sr4 2_567 2_567 89.14(12)
Sr2 O20 Sr4 . 2_567 93.07(11)
Te6 O21 Te6 1_554 2_567 106.33(18)
Te6 O21 Sr1 1_554 . 130.4(2)
Te6 O21 Sr1 2_567 . 116.90(16)

loop_
_geom_bond_atom_site_label_1
_geom_bond_atom_site_label_2
_geom_bond_site_symmetry_2
_geom_bond_distance
Sr1 O21 2_666 2.411(4)
Sr1 O21 . 2.411(4)
Sr1 O11 2_666 2.446(4)
Sr1 O11 . 2.446(4)
Sr1 O10 . 2.728(4)
Sr1 O10 2_666 2.728(4)
Sr1 O9 2_666 2.847(4)
Sr1 O9 . 2.847(4)
Sr1 Te2 . 3.6086(4)
Sr1 Te2 2_666 3.6086(4)
Sr1 Te1 2_666 3.7439(4)
Sr1 Te1 . 3.7439(4)
Sr2 O10 . 2.516(4)
Sr2 O13 . 2.520(4)
Sr2 O11 . 2.534(4)
Sr2 O15 . 2.569(4)
Sr2 O14 . 2.594(4)
Sr2 O20 . 2.662(4)
Sr2 O18 2_667 2.753(4)
Sr2 O12 . 2.914(4)
Sr2 Te3 . 3.6395(6)
Sr2 Te2 . 3.6585(7)
Sr2 Te4 . 3.7818(6)
Sr2 Te1 . 3.8827(6)
Sr3 O16 2_567 2.425(4)
Sr3 O14 2_667 2.448(4)
Sr3 O13 . 2.503(4)
Sr3 O18 . 2.563(4)
Sr3 O16 . 2.605(4)
Sr3 O14 . 2.680(4)
Sr3 O5 2_667 2.736(4)
Sr3 O6 2_667 2.870(4)
Sr3 Te4 . 3.4873(6)
Sr3 V2 2_667 3.4961(10)
Sr3 Te5 . 3.5832(7)
Sr3 Te3 . 3.6680(6)
Sr4 O7 2_677 2.532(4)
Sr4 O18 . 2.542(4)
Sr4 O17 . 2.563(4)
Sr4 O19 . 2.593(4)
Sr4 O3 2_677 2.634(4)
Sr4 O13 2_567 2.681(4)
Sr4 O16 . 2.701(4)
Sr4 O12 2_667 2.769(4)
Sr4 O20 2_567 3.059(4)
Sr4 Te4 . 3.7372(7)
Sr4 V2 2_677 3.7806(10)
Sr4 Te5 . 3.8081(6)
V1 O2 . 1.624(4)
V1 O3 . 1.644(5)
V1 O1 . 1.7819(10)
V1 O4 . 1.819(4)
V1 Sr4 2_677 3.8236(11)
V2 O7 . 1.645(4)
V2 O8 . 1.696(4)
V2 O6 . 1.724(4)
V2 O5 . 1.785(4)
V2 Sr3 2_667 3.4961(10)
V2 Sr4 2_677 3.7807(10)
Te1 O10 . 1.839(4)
Te1 O4 . 1.908(4)
Te1 O9 . 1.931(4)
Te1 O8 . 2.356(5)
Te2 O11 . 1.832(4)
Te2 O19 2_667 1.927(4)
Te2 O12 . 2.024(4)
Te2 O9 2_666 2.113(4)
Te2 Sr4 2_667 3.8327(6)
Te3 O13 . 1.858(4)
Te3 O17 2_667 1.904(4)
Te3 O12 . 2.017(4)
Te3 O6 2_667 2.209(4)
Te3 Sr4 2_667 3.8309(7)
Te3 Sr4 2_567 3.8974(6)
Te4 O16 . 1.853(4)
Te4 O14 . 1.858(4)
Te4 O17 . 2.087(4)
Te4 O15 . 2.225(4)
Te4 Sr3 2_667 3.8858(6)
Te4 Sr3 2_567 3.8965(7)
Te5 O18 . 1.861(4)
Te5 O15 2_567 1.889(4)
Te5 O5 2_667 1.995(4)
Te5 O20 2_567 2.315(4)
Te5 Sr2 2_567 3.9145(6)
Te5 Sr2 2_667 3.9414(7)
Te6 O20 2_567 1.873(4)
Te6 O21 1_556 1.885(4)
Te6 O19 . 2.043(4)
Te6 O21 2_567 2.305(4)
Te6 Sr1 1_556 3.9064(4)
Te6 Sr1 1_456 4.0187(4)
O1 V1 2_776 1.7819(10)
O3 Sr4 2_677 2.634(4)
O5 Te5 2_667 1.995(4)
O5 Sr3 2_667 2.736(4)
O6 Te3 2_667 2.209(4)
O6 Sr3 2_667 2.870(4)
O7 Sr4 2_677 2.532(4)
O9 Te2 2_666 2.113(4)
O12 Sr4 2_667 2.769(4)
O13 Sr4 2_567 2.681(4)
O14 Sr3 2_667 2.448(4)
O15 Te5 2_567 1.889(4)
O16 Sr3 2_567 2.425(4)
O17 Te3 2_667 1.904(4)
O18 Sr2 2_667 2.753(4)
O19 Te2 2_667 1.927(4)
O20 Te6 2_567 1.873(4)
O20 Te5 2_567 2.315(4)
O20 Sr4 2_567 3.059(4)
O21 Te6 1_554 1.885(4)
O21 Te6 2_567 2.305(4)

loop_
_geom_torsion_atom_site_label_1
_geom_torsion_atom_site_label_2
_geom_torsion_atom_site_label_3
_geom_torsion_atom_site_label_4
_geom_torsion_site_symmetry_1
_geom_torsion_site_symmetry_4
_geom_torsion
O2 V1 O3 Sr4 . 2_677 -122.9(3)
O1 V1 O3 Sr4 . 2_677 118.2(2)
O4 V1 O3 Sr4 . 2_677 -2.5(4)
O2 V1 O4 Te1 . . -1.6(7)
O3 V1 O4 Te1 . . -120.0(6)
O1 V1 O4 Te1 . . 119.1(6)
Sr4 V1 O4 Te1 2_677 . -121.4(7)
O7 V2 O5 Te5 . 2_667 -102.4(5)
O8 V2 O5 Te5 . 2_667 19.6(5)
O6 V2 O5 Te5 . 2_667 134.9(4)
Sr3 V2 O5 Te5 2_667 2_667 118.8(5)
Sr4 V2 O5 Te5 2_677 2_667 -69.2(5)
O7 V2 O5 Sr3 . 2_667 138.8(2)
O8 V2 O5 Sr3 . 2_667 -99.2(2)
O6 V2 O5 Sr3 . 2_667 16.1(2)
Sr4 V2 O5 Sr3 2_677 2_667 171.93(4)
O7 V2 O6 Te3 . 2_667 -7.1(13)
O8 V2 O6 Te3 . 2_667 -130.0(12)
O5 V2 O6 Te3 . 2_667 114.3(12)
Sr3 V2 O6 Te3 2_667 2_667 129.5(13)
Sr4 V2 O6 Te3 2_677 2_667 -40.8(13)
O7 V2 O6 Sr3 . 2_667 -136.65(19)
O8 V2 O6 Sr3 . 2_667 100.5(2)
O5 V2 O6 Sr3 . 2_667 -15.2(2)
Sr4 V2 O6 Sr3 2_677 2_667 -170.29(4)
O8 V2 O7 Sr4 . 2_677 -0.4(4)
O6 V2 O7 Sr4 . 2_677 -122.4(3)
O5 V2 O7 Sr4 . 2_677 121.1(3)
Sr3 V2 O7 Sr4 2_667 2_677 174.85(8)
O7 V2 O8 Te1 . . 92.3(4)
O6 V2 O8 Te1 . . -142.6(4)
O5 V2 O8 Te1 . . -30.7(4)
Sr3 V2 O8 Te1 2_667 . -84.5(4)
Sr4 V2 O8 Te1 2_677 . 92.1(4)
O4 Te1 O10 Sr2 . . 156.3(2)
O9 Te1 O10 Sr2 . . -112.3(3)
O8 Te1 O10 Sr2 . . 71.3(2)
Sr1 Te1 O10 Sr2 . . -112.6(3)
O4 Te1 O10 Sr1 . . -91.1(2)
O9 Te1 O10 Sr1 . . 0.25(19)
O8 Te1 O10 Sr1 . . -176.14(17)
Sr2 Te1 O10 Sr1 . . 112.6(3)
O19 Te2 O11 Sr1 2_667 . 58.1(2)
O12 Te2 O11 Sr1 . . 137.7(2)
O9 Te2 O11 Sr1 2_666 . -19.4(2)
Sr2 Te2 O11 Sr1 . . 118.0(3)
Sr4 Te2 O11 Sr1 2_667 . 96.32(17)
O19 Te2 O11 Sr2 2_667 . -59.9(2)
O12 Te2 O11 Sr2 . . 19.7(2)
O9 Te2 O11 Sr2 2_666 . -137.4(2)
Sr1 Te2 O11 Sr2 . . -118.0(3)
Sr4 Te2 O11 Sr2 2_667 . -21.7(2)
O17 Te3 O13 Sr3 2_667 . -57.0(2)
O12 Te3 O13 Sr3 . . -135.94(19)
O6 Te3 O13 Sr3 2_667 . 19.92(18)
Sr2 Te3 O13 Sr3 . . -121.0(3)
Sr4 Te3 O13 Sr3 2_667 . -93.41(15)
Sr4 Te3 O13 Sr3 2_567 . 116.3(3)
O17 Te3 O13 Sr2 2_667 . 63.94(19)
O12 Te3 O13 Sr2 . . -14.96(18)
O6 Te3 O13 Sr2 2_667 . 140.90(19)
Sr3 Te3 O13 Sr2 . . 121.0(3)
Sr4 Te3 O13 Sr2 2_667 . 27.56(17)
Sr4 Te3 O13 Sr2 2_567 . -122.7(3)
O17 Te3 O13 Sr4 2_667 2_567 -173.31(19)
O12 Te3 O13 Sr4 . 2_567 107.79(19)
O6 Te3 O13 Sr4 2_667 2_567 -96.35(19)
Sr2 Te3 O13 Sr4 . 2_567 122.7(3)
Sr3 Te3 O13 Sr4 . 2_567 -116.3(3)
Sr4 Te3 O13 Sr4 2_667 2_567 150.31(13)
O16 Te4 O14 Sr3 . 2_667 -123.1(2)
O17 Te4 O14 Sr3 . 2_667 -42.9(2)
O15 Te4 O14 Sr3 . 2_667 147.8(3)
Sr3 Te4 O14 Sr3 . 2_667 -119.2(3)
Sr4 Te4 O14 Sr3 . 2_667 -80.6(2)
Sr2 Te4 O14 Sr3 . 2_667 135.5(3)
Sr3 Te4 O14 Sr3 2_567 2_667 -147.86(17)
O16 Te4 O14 Sr2 . . 101.47(19)
O17 Te4 O14 Sr2 . . -178.37(19)
O15 Te4 O14 Sr2 . . 12.28(17)
Sr3 Te4 O14 Sr2 . . 105.3(2)
Sr4 Te4 O14 Sr2 . . 143.93(12)
Sr3 Te4 O14 Sr2 2_667 . -135.5(3)
Sr3 Te4 O14 Sr2 2_567 . 76.67(17)
O16 Te4 O14 Sr3 . . -3.83(16)
O17 Te4 O14 Sr3 . . 76.33(15)
O15 Te4 O14 Sr3 . . -93.02(15)
Sr4 Te4 O14 Sr3 . . 38.63(13)
Sr2 Te4 O14 Sr3 . . -105.3(2)
Sr3 Te4 O14 Sr3 2_667 . 119.2(3)
Sr3 Te4 O14 Sr3 2_567 . -28.64(14)
O14 Te4 O16 Sr3 . 2_567 -123.8(3)
O17 Te4 O16 Sr3 . 2_567 146.4(3)
O15 Te4 O16 Sr3 . 2_567 -45.4(3)
Sr3 Te4 O16 Sr3 . 2_567 -127.7(3)
Sr4 Te4 O16 Sr3 . 2_567 125.2(3)
Sr2 Te4 O16 Sr3 . 2_567 -85.3(2)
Sr3 Te4 O16 Sr3 2_667 2_567 -150.11(19)
O14 Te4 O16 Sr3 . . 3.97(17)
O17 Te4 O16 Sr3 . . -85.84(16)
O15 Te4 O16 Sr3 . . 82.33(15)
Sr4 Te4 O16 Sr3 . . -107.06(18)
Sr2 Te4 O16 Sr3 . . 42.41(13)
Sr3 Te4 O16 Sr3 2_667 . -22.37(16)
Sr3 Te4 O16 Sr3 2_567 . 127.7(3)
O14 Te4 O16 Sr4 . . 111.04(17)
O17 Te4 O16 Sr4 . . 21.22(15)
O15 Te4 O16 Sr4 . . -170.60(15)
Sr3 Te4 O16 Sr4 . . 107.06(18)
Sr2 Te4 O16 Sr4 . . 149.47(10)
Sr3 Te4 O16 Sr4 2_667 . 84.69(14)
Sr3 Te4 O16 Sr4 2_567 . -125.2(3)
O15 Te5 O18 Sr4 2_567 . 57.7(2)
O5 Te5 O18 Sr4 2_667 . 142.7(2)
O20 Te5 O18 Sr4 2_567 . -16.55(19)
Sr3 Te5 O18 Sr4 . . 122.3(3)
Sr2 Te5 O18 Sr4 2_567 . 23.60(19)
Sr2 Te5 O18 Sr4 2_667 . -131.3(3)
O15 Te5 O18 Sr3 2_567 . -64.56(19)
O5 Te5 O18 Sr3 2_667 . 20.49(17)
O20 Te5 O18 Sr3 2_567 . -138.81(16)
Sr4 Te5 O18 Sr3 . . -122.3(3)
Sr2 Te5 O18 Sr3 2_567 . -98.65(13)
Sr2 Te5 O18 Sr3 2_667 . 106.4(2)
O15 Te5 O18 Sr2 2_567 2_667 -170.99(18)
O5 Te5 O18 Sr2 2_667 2_667 -85.9(2)
O20 Te5 O18 Sr2 2_567 2_667 114.76(19)
Sr3 Te5 O18 Sr2 . 2_667 -106.4(2)
Sr4 Te5 O18 Sr2 . 2_667 131.3(3)
Sr2 Te5 O18 Sr2 2_567 2_667 154.92(15)

_cod_database_fobs_code 2020555
